data_2216610
loop_
_publ_author_name
'Xu, Xiong-Bin'
'Ye, Qiong'

_publ_section_title
;
 2-(1<i>H</i>-1,2,3-Benzotriazol-1-yl)acetonitrile
;
_journal_issue 12
_journal_name_full 'Acta Crystallographica Section E'
_journal_page_first o4607
_journal_paper_doi 10.1107/S1600536807055547
_journal_volume 63
_journal_year 2007
_chemical_formula_iupac 'C8 H6 N4'
_chemical_formula_moiety 'C8 H6 N4'
_chemical_formula_sum 'C8 H6 N4'
_chemical_formula_weight 158.17
_chemical_name_systematic
;
2-(1H-Benzo[d]-1,2,3-triazol-1-yl)acetonitrile
;
_space_group_IT_number 2
_symmetry_cell_setting triclinic
_symmetry_space_group_name_Hall '-P 1'
_symmetry_space_group_name_H-M 'P -1'
_atom_sites_solution_hydrogens geom
_atom_sites_solution_primary direct
_atom_sites_solution_secondary difmap
_audit_creation_method SHELXL-97
_cell_angle_alpha 88.13(3)
_cell_angle_beta 72.07(3)
_cell_angle_gamma 71.90(3)
_cell_formula_units_Z 4
_cell_length_a 8.2423(16)
_cell_length_b 9.833(2)
_cell_length_c 10.631(2)
_cell_measurement_reflns_used 6664
_cell_measurement_temperature 293(2)
_cell_measurement_theta_max 28.825
_cell_measurement_theta_min 3.075
_cell_volume 777.3(3)
_computing_cell_refinement 'CrystalClear (Rigaku, 2005)'
_computing_data_collection 'CrystalClear (Rigaku, 2005)'
_computing_data_reduction 'CrystalClear (Rigaku, 2005)'
_computing_molecular_graphics 'SHELXTL (Sheldrick, 1999)'
_computing_publication_material 'SHELXTL (Sheldrick, 1999)'
_computing_structure_refinement 'SHELXL97 (Sheldrick, 1997)'
_computing_structure_solution 'SHELXS97 (Sheldrick, 1997)'
_diffrn_ambient_temperature 293(2)
_diffrn_detector_area_resol_mean 13.6612
_diffrn_measured_fraction_theta_full 0.996
_diffrn_measured_fraction_theta_max 0.996
_diffrn_measurement_device_type 'Rigaku Mercury2 (2x2 bin mode)'
_diffrn_measurement_method CCD_Profile_fitting'
_diffrn_radiation_monochromator graphite
_diffrn_radiation_source 'fine-focus sealed tube'
_diffrn_radiation_type MoK\a
_diffrn_radiation_wavelength 0.71073
_diffrn_reflns_av_R_equivalents 0.0384
_diffrn_reflns_av_sigmaI/netI 0.0509
_diffrn_reflns_limit_h_max 10
_diffrn_reflns_limit_h_min -10
_diffrn_reflns_limit_k_max 12
_diffrn_reflns_limit_k_min -12
_diffrn_reflns_limit_l_max 13
_diffrn_reflns_limit_l_min -13
_diffrn_reflns_number 8053
_diffrn_reflns_theta_full 27.48
_diffrn_reflns_theta_max 27.48
_diffrn_reflns_theta_min 3.08
_exptl_absorpt_coefficient_mu 0.090
_exptl_absorpt_correction_T_max 1.0000
_exptl_absorpt_correction_T_min 0.8047
_exptl_absorpt_correction_type multi-scan
_exptl_absorpt_process_details '(CrystalClear; Rigaku, 2005)'
_exptl_crystal_colour Colourless
_exptl_crystal_density_diffrn 1.352
_exptl_crystal_density_method 'not measured'
_exptl_crystal_description Prism
_exptl_crystal_F_000 328
_exptl_crystal_size_max 0.200
_exptl_crystal_size_mid 0.150
_exptl_crystal_size_min 0.100
_refine_diff_density_max 0.143
_refine_diff_density_min -0.196
_refine_ls_extinction_method none
_refine_ls_goodness_of_fit_ref 1.010
_refine_ls_hydrogen_treatment constr
_refine_ls_matrix_type full
_refine_ls_number_parameters 229
_refine_ls_number_reflns 3559
_refine_ls_number_restraints 0
_refine_ls_restrained_S_all 1.010
_refine_ls_R_factor_all 0.1015
_refine_ls_R_factor_gt 0.0554
_refine_ls_shift/su_max 0.000
_refine_ls_shift/su_mean 0.000
_refine_ls_structure_factor_coef Fsqd
_refine_ls_weighting_details 'calc w=1/[\s^2^(Fo^2^)+(0.0585P)^2^+0.0638P] where P=(Fo^2^+2Fc^2^)/3'
_refine_ls_weighting_scheme calc
_refine_ls_wR_factor_gt 0.1176
_refine_ls_wR_factor_ref 0.1365
_reflns_number_gt 2183
_reflns_number_total 3559
_reflns_threshold_expression >2sigma(I)
_cod_data_source_file kp2142.cif
_cod_data_source_block I
_cod_depositor_comments
;
The following automatic conversions were performed:
'_exptl_absorpt_correction_type' value 'Multi-scan' changed to
'multi-scan' according to
'/home/saulius/struct/CIF-dictionaries/cif_core.dic' dictionary named
'cif_core.dic' version 2.4.1 from 2010-06-29.

Automatic conversion script
Id: cif_fix_enum 1527 2010-12-29 10:47:43Z saulius 

The following automatic conversions were performed:

'_exptl_absorpt_correction_type' value 'Multi-scan' changed to
'multi-scan' according to
/home/saulius/struct/CIF-dictionaries/cif_core.dic dictionary named
'cif_core.dic' version 2.4.1 from 2010-06-29.

Automatic conversion script
Id: cif_fix_values 1715 2011-07-08 13:25:40Z adriana 
;
_cod_original_sg_symbol_H-M P-1
_cod_database_code 2216610
_cod_database_fobs_code 2216610

loop_
_symmetry_equiv_pos_as_xyz
'x, y, z'
'-x, -y, -z'

loop_
_atom_site_type_symbol
_atom_site_label
_atom_site_fract_x
_atom_site_fract_y
_atom_site_fract_z
_atom_site_U_iso_or_equiv
_atom_site_adp_type
_atom_site_calc_flag
_atom_site_refinement_flags
_atom_site_occupancy
N N1 0.5499(4) 1.0795(3) 0.1618(3) 0.1058(9) Uani d . 1
N N2 0.8556(2) 0.5781(2) 0.28482(16) 0.0602(5) Uani d . 1
N N3 0.8417(2) 0.74294(17) 0.14567(15) 0.0489(4) Uani d . 1
N N4 0.8779(2) 0.7030(2) 0.26055(16) 0.0606(5) Uani d . 1
C C1 0.8566(3) 0.8776(2) 0.0939(2) 0.0565(5) Uani d . 1
H H1A 0.9052 0.8652 -0.0020 0.075(7) Uiso d R 1
H H1B 0.9397 0.9060 0.1267 0.084(8) Uiso d R 1
C C2 0.7116(3) 0.5057(2) -0.0368(2) 0.0567(5) Uani d . 1
H H2A 0.6810 0.4925 -0.1117 0.070(7) Uiso d R 1
C C3 0.7191(3) 0.3982(2) 0.0533(2) 0.0635(6) Uani d . 1
H H3A 0.6932 0.3163 0.0366 0.072(7) Uiso d R 1
C C4 0.7633(3) 0.4109(2) 0.1645(2) 0.0593(6) Uani d . 1
H H4A 0.7666 0.3400 0.2245 0.066(6) Uiso d R 1
C C5 0.8036(2) 0.5350(2) 0.18505(18) 0.0461(5) Uani d . 1
C C6 0.7475(3) 0.6286(2) -0.01844(18) 0.0488(5) Uani d . 1
H H6A 0.7410 0.7000 -0.0780 0.045(5) Uiso d R 1
C C7 0.7945(2) 0.64060(19) 0.09500(17) 0.0408(4) Uani d . 1
C C15 0.6831(4) 0.9913(3) 0.1317(2) 0.0659(6) Uani d . 1
N N5 0.3078(3) 0.4137(2) 0.3596(2) 0.0753(6) Uani d . 1
N N6 0.1370(3) -0.0085(2) 0.22156(17) 0.0616(5) Uani d . 1
N N7 0.0731(2) 0.1280(2) 0.25838(17) 0.0597(5) Uani d . 1
N N8 0.1134(2) 0.14813(15) 0.36958(14) 0.0439(4) Uani d . 1
C C8 0.3127(3) -0.2251(2) 0.3148(2) 0.0632(6) Uani d . 1
H H8A 0.3244 -0.2940 0.2518 0.071(7) Uiso d R 1
C C9 0.3674(3) -0.1588(2) 0.5105(2) 0.0603(6) Uani d . 1
H H9A 0.4180 -0.1885 0.5778 0.074(7) Uiso d R 1
C C10 0.3832(3) -0.2615(2) 0.4160(2) 0.0655(6) Uani d . 1
H H10A 0.4432 -0.3573 0.4225 0.079(7) Uiso d R 1
C C11 0.0597(3) 0.2907(2) 0.4319(2) 0.0520(5) Uani d . 1
H H11A 0.0265 0.2851 0.5273 0.068(6) Uiso d R 1
H H11B -0.0455 0.3505 0.4110 0.075(7) Uiso d R 1
C C12 0.2222(3) -0.0796(2) 0.30924(18) 0.0461(5) Uani d . 1
C C13 0.2805(3) -0.0164(2) 0.50763(19) 0.0500(5) Uani d . 1
H H13A 0.2700 0.0517 0.5708 0.055(6) Uiso d R 1
C C14 0.2082(2) 0.02065(18) 0.40414(16) 0.0387(4) Uani d . 1
C C16 0.2010(3) 0.3579(2) 0.38981(19) 0.0510(5) Uani d . 1

loop_
_atom_site_aniso_label
_atom_site_aniso_U_11
_atom_site_aniso_U_22
_atom_site_aniso_U_33
_atom_site_aniso_U_12
_atom_site_aniso_U_13
_atom_site_aniso_U_23
N1 0.1034(19) 0.0616(15) 0.122(2) -0.0069(14) -0.0132(16) 0.0147(14)
N2 0.0671(12) 0.0624(12) 0.0425(10) -0.0067(9) -0.0194(9) 0.0081(8)
N3 0.0574(10) 0.0486(10) 0.0394(9) -0.0118(8) -0.0184(8) 0.0033(7)
N4 0.0756(13) 0.0607(12) 0.0436(10) -0.0100(9) -0.0275(9) 0.0012(8)
C1 0.0684(14) 0.0537(13) 0.0537(13) -0.0253(11) -0.0218(11) 0.0055(10)
C2 0.0528(13) 0.0629(14) 0.0608(13) -0.0213(11) -0.0234(11) 0.0024(11)
C3 0.0571(13) 0.0528(13) 0.0880(17) -0.0217(11) -0.0289(13) 0.0072(12)
C4 0.0503(12) 0.0494(13) 0.0713(15) -0.0116(10) -0.0154(11) 0.0199(11)
C5 0.0404(10) 0.0479(12) 0.0394(10) -0.0033(9) -0.0087(9) 0.0058(8)
C6 0.0501(11) 0.0576(13) 0.0417(11) -0.0182(9) -0.0181(9) 0.0113(9)
C7 0.0380(10) 0.0405(10) 0.0397(10) -0.0085(8) -0.0101(8) 0.0021(8)
C15 0.0824(17) 0.0453(14) 0.0673(15) -0.0194(12) -0.0205(13) 0.0071(11)
N5 0.0905(15) 0.0630(13) 0.0790(14) -0.0374(12) -0.0224(12) 0.0048(10)
N6 0.0786(13) 0.0679(13) 0.0506(10) -0.0314(10) -0.0286(10) 0.0002(9)
N7 0.0709(12) 0.0662(12) 0.0538(11) -0.0270(10) -0.0314(10) 0.0129(9)
N8 0.0534(9) 0.0409(9) 0.0420(9) -0.0159(7) -0.0205(8) 0.0052(7)
C8 0.0680(15) 0.0441(13) 0.0694(15) -0.0219(11) -0.0041(12) -0.0145(11)
C9 0.0589(13) 0.0544(14) 0.0688(15) -0.0150(10) -0.0259(12) 0.0174(11)
C10 0.0593(14) 0.0394(13) 0.0856(17) -0.0079(10) -0.0135(13) 0.0048(11)
C11 0.0578(13) 0.0408(11) 0.0527(13) -0.0109(10) -0.0155(11) 0.0038(9)
C12 0.0515(11) 0.0459(11) 0.0434(11) -0.0221(9) -0.0108(9) -0.0029(9)
C13 0.0579(12) 0.0469(12) 0.0490(11) -0.0174(9) -0.0213(10) 0.0056(9)
C14 0.0413(10) 0.0361(10) 0.0389(10) -0.0156(8) -0.0097(8) 0.0060(7)
C16 0.0706(14) 0.0352(11) 0.0484(12) -0.0137(10) -0.0237(11) 0.0066(9)

loop_
_atom_type_symbol
_atom_type_description
_atom_type_scat_dispersion_real
_atom_type_scat_dispersion_imag
_atom_type_scat_source
C C 0.0033 0.0016 'International Tables Vol C Tables 4.2.6.8 and 6.1.1.4'
H H 0.0000 0.0000 'International Tables Vol C Tables 4.2.6.8 and 6.1.1.4'
N N 0.0061 0.0033 'International Tables Vol C Tables 4.2.6.8 and 6.1.1.4'

loop_
_geom_angle_atom_site_label_1
_geom_angle_atom_site_label_2
_geom_angle_atom_site_label_3
_geom_angle
N4 N2 C5 108.73(16)
N4 N3 C7 110.57(16)
N4 N3 C1 120.34(16)
C7 N3 C1 129.09(16)
N2 N4 N3 108.19(16)
N3 C1 C15 112.06(18)
N3 C1 H1A 109.2
C15 C1 H1A 109.2
N3 C1 H1B 109.2
C15 C1 H1B 109.2
H1A C1 H1B 107.9
C6 C2 C3 122.4(2)
C6 C2 H2A 118.9
C3 C2 H2A 118.8
C4 C3 C2 121.6(2)
C4 C3 H3A 119.2
C2 C3 H3A 119.2
C3 C4 C5 117.40(19)
C3 C4 H4A 121.3
C5 C4 H4A 121.3
N2 C5 C7 108.42(17)
N2 C5 C4 131.43(19)
C7 C5 C4 120.16(18)
C2 C6 C7 115.86(19)
C2 C6 H6A 122.0
C7 C6 H6A 122.1
N3 C7 C5 104.10(16)
N3 C7 C6 133.29(17)
C5 C7 C6 122.61(18)
N1 C15 C1 179.3(3)
N7 N6 C12 108.47(15)
N6 N7 N8 108.51(16)
N7 N8 C14 110.26(15)
N7 N8 C11 120.45(16)
C14 N8 C11 129.27(15)
C10 C8 C12 117.2(2)
C10 C8 H8A 121.4
C12 C8 H8A 121.4
C13 C9 C10 122.3(2)
C13 C9 H9A 118.8
C10 C9 H9A 118.8
C8 C10 C9 121.8(2)
C8 C10 H10A 119.1
C9 C10 H10A 119.1
N8 C11 C16 112.93(17)
N8 C11 H11A 109.0
C16 C11 H11A 109.0
N8 C11 H11B 109.0
C16 C11 H11B 109.0
H11A C11 H11B 107.8
N6 C12 C14 108.33(17)
N6 C12 C8 131.67(19)
C14 C12 C8 120.00(19)
C9 C13 C14 115.83(19)
C9 C13 H13A 122.1
C14 C13 H13A 122.1
N8 C14 C12 104.42(16)
N8 C14 C13 132.78(17)
C12 C14 C13 122.80(17)
N5 C16 C11 178.0(2)

loop_
_geom_bond_atom_site_label_1
_geom_bond_atom_site_label_2
_geom_bond_distance
N1 C15 1.127(3)
N2 N4 1.303(2)
N2 C5 1.382(2)
N3 N4 1.362(2)
N3 C7 1.365(2)
N3 C1 1.443(2)
C1 C15 1.463(3)
C1 H1A 0.9700
C1 H1B 0.9700
C2 C6 1.364(3)
C2 C3 1.402(3)
C2 H2A 0.9301
C3 C4 1.359(3)
C3 H3A 0.9301
C4 C5 1.400(3)
C4 H4A 0.9300
C5 C7 1.390(2)
C6 C7 1.394(2)
C6 H6A 0.9300
N5 C16 1.138(3)
N6 N7 1.304(2)
N6 C12 1.380(3)
N7 N8 1.358(2)
N8 C14 1.362(2)
N8 C11 1.447(2)
C8 C10 1.362(3)
C8 C12 1.402(3)
C8 H8A 0.9301
C9 C13 1.365(3)
C9 C10 1.396(3)
C9 H9A 0.9300
C10 H10A 0.9300
C11 C16 1.460(3)
C11 H11A 0.9700
C11 H11B 0.9700
C12 C14 1.388(2)
C13 C14 1.393(2)
C13 H13A 0.9299

loop_
_geom_hbond_atom_site_label_D
_geom_hbond_atom_site_label_H
_geom_hbond_atom_site_label_A
_geom_hbond_site_symmetry_A
_geom_hbond_distance_DH
_geom_hbond_distance_HA
_geom_hbond_distance_DA
_geom_hbond_angle_DHA
C1 H1B N6 1_665 0.97 2.51 3.475(3) 176.2
C11 H11A N4 2_666 0.97 2.62 3.468(3) 145.4
C11 H11B N2 1_455 0.97 2.61 3.412(3) 140.0
C1 H1A N6 2_665 0.97 2.75 3.544(3) 140.0
C1 H1A N7 2_665 0.97 2.68 3.609(3) 161.4
C2 H2A N5 2_665 0.93 2.75 3.537(3) 143.3

loop_
_cod_related_entry_id
_cod_related_entry_database
_cod_related_entry_code
1 ChemSpider 687618
